data_1010469
loop_
_publ_author_name
'Nieuwenkamp, W'
'Bijvoet, J M'

_publ_section_title
;
Die Kristallstruktur von Bleifluobromid Pb F Br
;
_journal_coden_ASTM ZEKGAX
_journal_name_full
;
Zeitschrift fuer Kristallographie, Kristallgeometrie, Kristallphysik,
Kristallchemie (-144,1977)
;
_journal_page_first 157
_journal_page_last 160
_journal_volume 81
_journal_year 1932
_chemical_formula_structural 'Pb Br F'
_chemical_formula_sum 'Br F Pb'
_chemical_name_systematic 'Lead bromide fluoride'
_space_group_IT_number 129
_symmetry_cell_setting tetragonal
_symmetry_space_group_name_Hall 'P 4ab 2ab -1ab'
_symmetry_space_group_name_H-M 'P 4/n m m :1'
_cell_angle_alpha 90
_cell_angle_beta 90
_cell_angle_gamma 90
_cell_formula_units_Z 2
_cell_length_a 4.180(5)
_cell_length_b 4.180(5)
_cell_length_c 7.59(1)
_cell_volume 132.6
_exptl_crystal_density_meas 7.52
_cod_original_sg_symbol_H-M 'P 4/n m m S'
_cod_database_code 1010469

loop_
_symmetry_equiv_pos_as_xyz
x,y,z
-x,-y,z
1/2+x,1/2+y,-z
1/2-x,1/2-y,-z
-x,y,z
x,-y,z
1/2-x,1/2+y,-z
1/2+x,1/2-y,-z
-y,x,-z
y,-x,-z
1/2-y,1/2+x,z
1/2+y,1/2-x,z
y,x,-z
-y,-x,-z
1/2+y,1/2+x,z
1/2-y,1/2-x,z

loop_
_atom_site_label
_atom_site_type_symbol
_atom_site_symmetry_multiplicity
_atom_site_Wyckoff_symbol
_atom_site_fract_x
_atom_site_fract_y
_atom_site_fract_z
_atom_site_occupancy
_atom_site_attached_hydrogens
_atom_site_calc_flag
Pb1 Pb2+ 2 c 0. 0.5 0.195(8) 1. 0 d
Br1 Br1- 2 c 0. 0.5 0.650(15) 1. 0 d
F1 F1- 2 a 0.5 0.5 0. 1. 0 d

loop_
_atom_type_symbol
_atom_type_oxidation_number
Pb2+ 2.000
Br1- -1.000
F1- -1.000
